data_7060269
loop_
_publ_author_name
'Du, Rongkai'
'Xu, Juan'
'Li, Jing'
'Zhang, Lei'
'Ning, Lifeng'
'Li, Shan'

_publ_section_title
;
 Pharmaceutical salt and salt hydrates of vortioxetine with sulfonic acid
 to ameliorate the solubility and hygroscopicity via the charge-assisted
 hydrogen bond assembly
;
_journal_issue 3
_journal_name_full 'New Journal of Chemistry'
_journal_page_first 1474
_journal_page_last 1481
_journal_paper_doi 10.1039/D0NJ05052K
_journal_volume 45
_journal_year 2021
_chemical_formula_moiety 'C18 H23 N2 S, C7 H5 O6 S, H2 O'
_chemical_formula_sum 'C25 H30 N2 O7 S2'
_chemical_formula_weight 534.63
_space_group_crystal_system triclinic
_space_group_IT_number 2
_space_group_name_Hall '-P 1'
_space_group_name_H-M_alt 'P -1'
_atom_sites_solution_hydrogens mixed
_atom_sites_solution_primary dual
_audit_creation_date 2019-08-20
_audit_creation_method
;
Olex2 1.2
(compiled 2018.05.29 svn.r3508 for OlexSys, GUI svn.r5506)
;
_audit_update_record
;
2019-10-06 deposited with the CCDC.	2020-12-07 downloaded from the CCDC.
;
_cell_angle_alpha 94.929(5)
_cell_angle_beta 98.640(5)
_cell_angle_gamma 104.714(5)
_cell_formula_units_Z 2
_cell_length_a 7.7358(5)
_cell_length_b 12.5412(8)
_cell_length_c 13.7109(8)
_cell_measurement_reflns_used 3886
_cell_measurement_temperature 173.00(10)
_cell_measurement_theta_max 28.6700
_cell_measurement_theta_min 3.5550
_cell_volume 1261.20(14)
_computing_cell_refinement 'CrysAlisPro 1.171.38.41 (Rigaku OD, 2015)'
_computing_data_collection 'CrysAlisPro 1.171.38.41 (Rigaku OD, 2015)'
_computing_data_reduction 'CrysAlisPro 1.171.38.41 (Rigaku OD, 2015)'
_computing_molecular_graphics 'Olex2 (Dolomanov et al., 2009)'
_computing_publication_material 'Olex2 (Dolomanov et al., 2009)'
_computing_structure_refinement 'ShelXL (Sheldrick, 2015)'
_computing_structure_solution 'ShelXT (Sheldrick, 2015)'
_diffrn_ambient_environment N~2~
_diffrn_ambient_temperature 173.00(10)
_diffrn_detector 'CCD plate'
_diffrn_detector_area_resol_mean 16.1213
_diffrn_detector_type Eos
_diffrn_measured_fraction_theta_full 0.996
_diffrn_measured_fraction_theta_max 0.823
_diffrn_measurement_details
;
List of Runs (angles in degrees, time in seconds):

  # Type    Start    End  Width  t~exp~   \w     \q     \k     \f   Frames
#--------------------------------------------------------------------------
  1  \w    -45.00  85.00   1.00    2.00    --   15.65   0.00   0.00  130
  2  \w     -6.00  22.00   1.00    2.00    --  -16.28 -99.00 150.00   28
  3  \w    -22.00  21.00   1.00    2.00    --  -16.28 -99.00  60.00   43
  4  \w    -51.00  29.00   1.00    2.00    --   15.65 -57.00 150.00   80
  5  \w    -58.00 -17.00   1.00    2.00    --  -16.28 110.00-119.00   41
  6  \w    -67.00   2.00   1.00    2.00    --  -16.28 -77.00   0.00   69
;
_diffrn_measurement_device 'four-circle diffractometer'
_diffrn_measurement_device_type 'Xcalibur, Eos, Gemini'
_diffrn_measurement_method '\w scans'
_diffrn_orient_matrix_type 'CrysAlisPro convention (1999,Acta A55,543-557)'
_diffrn_orient_matrix_UB_11 -0.0127928000
_diffrn_orient_matrix_UB_12 0.0105636000
_diffrn_orient_matrix_UB_13 -0.0502083000
_diffrn_orient_matrix_UB_21 0.0533005000
_diffrn_orient_matrix_UB_22 -0.0361008000
_diffrn_orient_matrix_UB_23 -0.0117328000
_diffrn_orient_matrix_UB_31 -0.0792361000
_diffrn_orient_matrix_UB_32 -0.0454214000
_diffrn_orient_matrix_UB_33 -0.0112433000
_diffrn_radiation_monochromator graphite
_diffrn_radiation_probe x-ray
_diffrn_radiation_type MoK\a
_diffrn_radiation_wavelength 0.71073
_diffrn_reflns_av_R_equivalents 0.0219
_diffrn_reflns_av_unetI/netI 0.0405
_diffrn_reflns_Laue_measured_fraction_full 0.996
_diffrn_reflns_Laue_measured_fraction_max 0.823
_diffrn_reflns_limit_h_max 10
_diffrn_reflns_limit_h_min -9
_diffrn_reflns_limit_k_max 17
_diffrn_reflns_limit_k_min -17
_diffrn_reflns_limit_l_max 18
_diffrn_reflns_limit_l_min -17
_diffrn_reflns_number 10892
_diffrn_reflns_point_group_measured_fraction_full 0.996
_diffrn_reflns_point_group_measured_fraction_max 0.823
_diffrn_reflns_theta_full 25.242
_diffrn_reflns_theta_max 29.415
_diffrn_reflns_theta_min 3.527
_diffrn_source 'fine-focus sealed X-ray tube'
_diffrn_source_type 'Enhance (Mo) X-ray Source'
_exptl_absorpt_coefficient_mu 0.260
_exptl_absorpt_correction_T_max 1.00000
_exptl_absorpt_correction_T_min 0.11730
_exptl_absorpt_correction_type multi-scan
_exptl_absorpt_process_details
;
CrysAlisPro 1.171.38.41 (Rigaku Oxford Diffraction, 2015)
Empirical absorption correction using spherical harmonics,
 implemented in SCALE3 ABSPACK scaling algorithm.
;
_exptl_crystal_colour 'clear light colourless'
_exptl_crystal_colour_lustre clear
_exptl_crystal_colour_modifier light
_exptl_crystal_colour_primary colourless
_exptl_crystal_density_diffrn 1.408
_exptl_crystal_description block
_exptl_crystal_F_000 564
_exptl_crystal_size_max 0.37
_exptl_crystal_size_mid 0.34
_exptl_crystal_size_min 0.15
_refine_diff_density_max 0.358
_refine_diff_density_min -0.447
_refine_diff_density_rms 0.051
_refine_ls_extinction_method none
_refine_ls_goodness_of_fit_ref 1.031
_refine_ls_hydrogen_treatment mixed
_refine_ls_matrix_type full
_refine_ls_number_parameters 351
_refine_ls_number_reflns 5739
_refine_ls_number_restraints 0
_refine_ls_restrained_S_all 1.031
_refine_ls_R_factor_all 0.0542
_refine_ls_R_factor_gt 0.0394
_refine_ls_shift/su_max 0.000
_refine_ls_shift/su_mean 0.000
_refine_ls_structure_factor_coef Fsqd
_refine_ls_weighting_details
;
 w=1/[\s^2^(Fo^2^)+(0.0468P)^2^+0.3355P]
 where P=(Fo^2^+2Fc^2^)/3
;
_refine_ls_weighting_scheme calc
_refine_ls_wR_factor_gt 0.0953
_refine_ls_wR_factor_ref 0.1035
_reflns_Friedel_coverage 0.000
_reflns_number_gt 4584
_reflns_number_total 5739
_reflns_threshold_expression 'I > 2\s(I)'
_cod_data_source_file d0nj05052k2.cif
_cod_data_source_block VOT-SSA-H2O
_cod_depositor_comments 'Adding full bibliography for 7060266--7060269.cif.'
_cod_database_code 7060269
_shelxl_version_number 2013-2
_shelx_space_group_comment
;
The symmetry employed for this shelxl refinement is uniquely defined
by the following loop, which should always be used as a source of
symmetry information in preference to the above space-group names.
They are only intended as comments.
;
_shelx_estimated_absorpt_t_max 0.962
_shelx_estimated_absorpt_t_min 0.910
_reflns_odcompleteness_completeness 99.67
_reflns_odcompleteness_iscentric 1
_reflns_odcompleteness_theta 26.32
_olex2_refinement_description
;
1. Fixed Uiso
 At 1.2 times of:
  All C(H) groups, All C(H,H) groups
 At 1.5 times of:
  All C(H,H,H) groups
2.a Secondary CH2 refined with riding coordinates:
 C1(H1A,H1B), C2(H2A,H2B), C3(H3A,H3B), C4(H4A,H4B)
2.b Aromatic/amide H refined with riding coordinates:
 C6(H6), C7(H7), C8(H8), C9(H9), C13(H13), C15(H15), C16(H16), C21(H21),
 C22(H22), C24(H24)
2.c Idealised Me refined as rotating group:
 C17(H17A,H17B,H17C), C18(H18A,H18B,H18C)
;
_olex2_submission_special_instructions 'No special instructions were received'
_oxdiff_exptl_absorpt_empirical_details
;
Empirical correction (ABSPACK) includes:
- Absorption correction using spherical harmonics
- Frame scaling
;
_oxdiff_exptl_absorpt_empirical_full_max 8.326
_oxdiff_exptl_absorpt_empirical_full_min 0.528

loop_
_space_group_symop_operation_xyz
'x, y, z'
'-x, -y, -z'

loop_
_atom_site_label
_atom_site_type_symbol
_atom_site_fract_x
_atom_site_fract_y
_atom_site_fract_z
_atom_site_U_iso_or_equiv
_atom_site_adp_type
_atom_site_occupancy
_atom_site_site_symmetry_order
_atom_site_calc_flag
_atom_site_refinement_flags_posn
_atom_site_refinement_flags_adp
_atom_site_refinement_flags_occupancy
_atom_site_disorder_assembly
_atom_site_disorder_group
C1 C 0.3627(3) 0.91131(15) 0.79548(14) 0.0317(4) Uani 1 1 d . . . . .
H1A H 0.2500 0.9041 0.7502 0.038 Uiso 1 1 calc R . . . .
H1B H 0.3349 0.8681 0.8493 0.038 Uiso 1 1 calc R . . . .
N1 N 0.53671(19) 0.93447(11) 0.66100(10) 0.0215(3) Uani 1 1 d . . . . .
S1 S 0.28207(6) 0.76670(4) 0.51071(3) 0.02736(12) Uani 1 1 d . . . . .
C2 C 0.4912(3) 0.86733(14) 0.74099(13) 0.0277(4) Uani 1 1 d . . . . .
H2A H 0.6011 0.8704 0.7871 0.033 Uiso 1 1 calc R . . . .
H2B H 0.4347 0.7904 0.7130 0.033 Uiso 1 1 calc R . . . .
N2 N 0.4471(3) 1.03076(13) 0.83657(12) 0.0289(3) Uani 1 1 d . . . . .
H2C H 0.368(3) 1.0536(19) 0.8619(17) 0.044(7) Uiso 1 1 d . . . . .
H2D H 0.544(3) 1.0361(17) 0.8843(16) 0.040(6) Uiso 1 1 d . . . . .
C3 C 0.6304(2) 1.04918(13) 0.70395(13) 0.0259(4) Uani 1 1 d . . . . .
H3A H 0.6659 1.0929 0.6516 0.031 Uiso 1 1 calc R . . . .
H3B H 0.7395 1.0508 0.7501 0.031 Uiso 1 1 calc R . . . .
C4 C 0.5070(2) 1.09810(14) 0.75750(13) 0.0263(4) Uani 1 1 d . . . . .
H4A H 0.5705 1.1736 0.7871 0.032 Uiso 1 1 calc R . . . .
H4B H 0.4017 1.1006 0.7104 0.032 Uiso 1 1 calc R . . . .
C5 C 0.6275(2) 0.88591(13) 0.59341(12) 0.0221(3) Uani 1 1 d . . . . .
C6 C 0.8146(2) 0.92057(15) 0.59775(14) 0.0292(4) Uani 1 1 d . . . . .
H6 H 0.8856 0.9760 0.6477 0.035 Uiso 1 1 calc R . . . .
C7 C 0.8960(3) 0.87371(15) 0.52874(15) 0.0319(4) Uani 1 1 d . . . . .
H7 H 1.0210 0.8980 0.5323 0.038 Uiso 1 1 calc R . . . .
C8 C 0.7924(3) 0.79108(15) 0.45466(14) 0.0308(4) Uani 1 1 d . . . . .
H8 H 0.8476 0.7594 0.4085 0.037 Uiso 1 1 calc R . . . .
C9 C 0.6058(2) 0.75530(15) 0.44919(13) 0.0268(4) Uani 1 1 d . . . . .
H9 H 0.5362 0.6994 0.3992 0.032 Uiso 1 1 calc R . . . .
C10 C 0.5219(2) 0.80208(13) 0.51749(12) 0.0219(3) Uani 1 1 d . . . . .
C11 C 0.2119(2) 0.63841(14) 0.43050(12) 0.0248(4) Uani 1 1 d . . . . .
C12 C 0.2286(2) 0.53970(15) 0.46602(12) 0.0254(4) Uani 1 1 d . . . . .
C13 C 0.1695(2) 0.44243(15) 0.39916(14) 0.0294(4) Uani 1 1 d . . . . .
H13 H 0.1808 0.3763 0.4218 0.035 Uiso 1 1 calc R . . . .
C14 C 0.0946(2) 0.43976(16) 0.30036(14) 0.0303(4) Uani 1 1 d . . . . .
C15 C 0.0771(2) 0.53891(16) 0.26777(13) 0.0321(4) Uani 1 1 d . . . . .
H15 H 0.0254 0.5391 0.2020 0.038 Uiso 1 1 calc R . . . .
C16 C 0.1353(2) 0.63727(15) 0.33167(13) 0.0293(4) Uani 1 1 d . . . . .
H16 H 0.1232 0.7031 0.3086 0.035 Uiso 1 1 calc R . . . .
C17 C 0.3087(3) 0.53631(17) 0.57237(13) 0.0361(5) Uani 1 1 d . . . . .
H17A H 0.4351 0.5761 0.5852 0.054 Uiso 1 1 calc GR . . . .
H17B H 0.2959 0.4604 0.5837 0.054 Uiso 1 1 calc GR . . . .
H17C H 0.2461 0.5702 0.6160 0.054 Uiso 1 1 calc GR . . . .
C18 C 0.0325(3) 0.33164(18) 0.23092(16) 0.0476(6) Uani 1 1 d . . . . .
H18A H -0.0920 0.3198 0.2004 0.071 Uiso 1 1 calc GR . . . .
H18B H 0.0437 0.2714 0.2679 0.071 Uiso 1 1 calc GR . . . .
H18C H 0.1065 0.3350 0.1804 0.071 Uiso 1 1 calc GR . . . .
O1 O 0.18732(17) 0.62050(11) 1.04933(10) 0.0324(3) Uani 1 1 d . . . . .
H1 H 0.167(4) 0.683(2) 1.0724(19) 0.068(8) Uiso 1 1 d . . . . .
O2 O 0.39859(18) 0.73720(10) 0.98636(10) 0.0344(3) Uani 1 1 d . . . . .
S2 S 0.11204(6) 0.20790(3) 0.90190(3) 0.02529(12) Uani 1 1 d . . . . .
O3 O 0.54489(19) 0.65319(11) 0.84660(10) 0.0361(3) Uani 1 1 d . . . . .
H3 H 0.534(3) 0.702(2) 0.8926(19) 0.062(8) Uiso 1 1 d . . . . .
O4 O -0.07609(17) 0.21284(11) 0.88092(12) 0.0431(4) Uani 1 1 d . . . . .
O5 O 0.15106(17) 0.13162(10) 0.82899(10) 0.0327(3) Uani 1 1 d . . . . .
O6 O 0.1584(2) 0.18585(11) 1.00322(10) 0.0455(4) Uani 1 1 d . . . . .
C19 C 0.3315(2) 0.54218(13) 0.93506(12) 0.0211(3) Uani 1 1 d . . . . .
C20 C 0.4436(2) 0.55389(14) 0.86302(12) 0.0241(4) Uani 1 1 d . . . . .
C21 C 0.4536(2) 0.45975(15) 0.80446(13) 0.0269(4) Uani 1 1 d . . . . .
H21 H 0.5279 0.4672 0.7567 0.032 Uiso 1 1 calc R . . . .
C22 C 0.3537(2) 0.35571(14) 0.81730(13) 0.0252(4) Uani 1 1 d . . . . .
H22 H 0.3590 0.2936 0.7769 0.030 Uiso 1 1 calc R . . . .
C23 C 0.2451(2) 0.34253(13) 0.89006(12) 0.0213(3) Uani 1 1 d . . . . .
C24 C 0.2350(2) 0.43551(13) 0.94900(12) 0.0204(3) Uani 1 1 d . . . . .
H24 H 0.1636 0.4270 0.9982 0.024 Uiso 1 1 calc R . . . .
C25 C 0.3117(2) 0.64228(14) 0.99252(13) 0.0241(4) Uani 1 1 d . . . . .
O7 O 0.7364(2) 1.01617(15) 0.98514(11) 0.0373(3) Uani 1 1 d . . . . .
H7A H 0.829(4) 1.070(2) 0.9877(19) 0.063(8) Uiso 1 1 d . . . . .
H7B H 0.774(4) 0.960(2) 0.982(2) 0.067(9) Uiso 1 1 d . . . . .

loop_
_atom_site_aniso_label
_atom_site_aniso_U_11
_atom_site_aniso_U_22
_atom_site_aniso_U_33
_atom_site_aniso_U_23
_atom_site_aniso_U_13
_atom_site_aniso_U_12
C1 0.0420(11) 0.0242(9) 0.0318(10) 0.0049(8) 0.0193(8) 0.0065(8)
N1 0.0259(7) 0.0167(6) 0.0227(7) 0.0023(5) 0.0084(6) 0.0050(6)
S1 0.0235(2) 0.0278(2) 0.0314(2) -0.00098(18) 0.00655(17) 0.00877(18)
C2 0.0394(10) 0.0208(8) 0.0262(9) 0.0056(7) 0.0117(8) 0.0096(8)
N2 0.0376(9) 0.0284(8) 0.0251(8) 0.0010(6) 0.0104(7) 0.0149(7)
C3 0.0291(9) 0.0174(8) 0.0309(9) 0.0008(7) 0.0090(7) 0.0044(7)
C4 0.0325(9) 0.0196(8) 0.0281(9) 0.0025(7) 0.0067(7) 0.0088(7)
C5 0.0266(8) 0.0175(8) 0.0245(8) 0.0045(6) 0.0083(7) 0.0077(7)
C6 0.0253(9) 0.0228(8) 0.0388(10) 0.0019(8) 0.0082(8) 0.0043(7)
C7 0.0256(9) 0.0264(9) 0.0489(11) 0.0093(8) 0.0160(8) 0.0092(8)
C8 0.0373(10) 0.0281(9) 0.0360(10) 0.0074(8) 0.0202(8) 0.0159(8)
C9 0.0312(9) 0.0253(9) 0.0258(9) 0.0013(7) 0.0081(7) 0.0100(8)
C10 0.0247(8) 0.0205(8) 0.0233(8) 0.0066(7) 0.0075(6) 0.0081(7)
C11 0.0205(8) 0.0280(9) 0.0249(8) 0.0024(7) 0.0037(7) 0.0053(7)
C12 0.0229(8) 0.0286(9) 0.0250(9) 0.0057(7) 0.0052(7) 0.0063(7)
C13 0.0289(9) 0.0252(9) 0.0334(10) 0.0062(8) 0.0042(7) 0.0061(8)
C14 0.0241(9) 0.0312(10) 0.0305(9) 0.0003(8) 0.0042(7) -0.0001(8)
C15 0.0285(9) 0.0385(10) 0.0240(9) 0.0048(8) -0.0012(7) 0.0030(8)
C16 0.0278(9) 0.0295(9) 0.0297(9) 0.0096(8) 0.0014(7) 0.0066(8)
C17 0.0441(11) 0.0378(10) 0.0264(9) 0.0081(8) 0.0006(8) 0.0129(9)
C18 0.0503(13) 0.0373(12) 0.0423(12) -0.0073(10) -0.0007(10) -0.0019(10)
O1 0.0308(7) 0.0196(6) 0.0483(8) -0.0027(6) 0.0144(6) 0.0075(6)
O2 0.0360(7) 0.0179(6) 0.0494(8) 0.0035(6) 0.0094(6) 0.0066(6)
S2 0.0268(2) 0.0160(2) 0.0325(2) -0.00196(17) 0.00809(17) 0.00469(17)
O3 0.0460(8) 0.0241(7) 0.0368(8) 0.0092(6) 0.0137(6) 0.0016(6)
O4 0.0246(7) 0.0228(6) 0.0773(11) -0.0136(7) 0.0132(7) 0.0023(6)
O5 0.0367(7) 0.0219(6) 0.0419(8) -0.0033(6) 0.0141(6) 0.0107(6)
O6 0.0723(11) 0.0247(7) 0.0349(8) 0.0068(6) 0.0120(7) 0.0028(7)
C19 0.0186(8) 0.0196(8) 0.0249(8) 0.0026(7) -0.0008(6) 0.0076(6)
C20 0.0255(8) 0.0225(8) 0.0235(8) 0.0083(7) 0.0010(7) 0.0054(7)
C21 0.0297(9) 0.0312(9) 0.0224(8) 0.0064(7) 0.0072(7) 0.0102(8)
C22 0.0279(9) 0.0248(8) 0.0237(8) 0.0010(7) 0.0029(7) 0.0104(7)
C23 0.0211(8) 0.0187(8) 0.0238(8) 0.0018(6) 0.0006(6) 0.0070(7)
C24 0.0186(8) 0.0185(7) 0.0239(8) 0.0021(6) 0.0029(6) 0.0056(6)
C25 0.0214(8) 0.0200(8) 0.0302(9) 0.0030(7) -0.0005(7) 0.0077(7)
O7 0.0410(9) 0.0355(8) 0.0378(8) 0.0094(7) 0.0131(6) 0.0098(8)

loop_
_atom_type_symbol
_atom_type_description
_atom_type_scat_dispersion_real
_atom_type_scat_dispersion_imag
_atom_type_scat_source
C C 0.0033 0.0016 'International Tables Vol C Tables 4.2.6.8 and 6.1.1.4'
H H 0.0000 0.0000 'International Tables Vol C Tables 4.2.6.8 and 6.1.1.4'
N N 0.0061 0.0033 'International Tables Vol C Tables 4.2.6.8 and 6.1.1.4'
O O 0.0106 0.0060 'International Tables Vol C Tables 4.2.6.8 and 6.1.1.4'
S S 0.1246 0.1234 'International Tables Vol C Tables 4.2.6.8 and 6.1.1.4'

loop_
_geom_angle_atom_site_label_1
_geom_angle_atom_site_label_2
_geom_angle_atom_site_label_3
_geom_angle
_geom_angle_site_symmetry_1
_geom_angle_site_symmetry_3
_geom_angle_publ_flag
H1A C1 H1B 108.2 . . ?
C2 C1 H1A 109.7 . . ?
C2 C1 H1B 109.7 . . ?
N2 C1 H1A 109.7 . . ?
N2 C1 H1B 109.7 . . ?
N2 C1 C2 110.00(15) . . ?
C3 N1 C2 109.53(13) . . ?
C5 N1 C2 113.28(13) . . ?
C5 N1 C3 114.71(13) . . ?
C11 S1 C10 101.57(8) . . ?
C1 C2 H2A 109.7 . . ?
C1 C2 H2B 109.7 . . ?
N1 C2 C1 109.67(14) . . ?
N1 C2 H2A 109.7 . . ?
N1 C2 H2B 109.7 . . ?
H2A C2 H2B 108.2 . . ?
C1 N2 H2C 107.1(15) . . ?
C1 N2 H2D 109.4(14) . . ?
H2C N2 H2D 109(2) . . ?
C4 N2 C1 111.26(14) . . ?
C4 N2 H2C 110.7(16) . . ?
C4 N2 H2D 109.2(14) . . ?
N1 C3 H3A 109.7 . . ?
N1 C3 H3B 109.7 . . ?
N1 C3 C4 109.73(14) . . ?
H3A C3 H3B 108.2 . . ?
C4 C3 H3A 109.7 . . ?
C4 C3 H3B 109.7 . . ?
N2 C4 C3 110.72(15) . . ?
N2 C4 H4A 109.5 . . ?
N2 C4 H4B 109.5 . . ?
C3 C4 H4A 109.5 . . ?
C3 C4 H4B 109.5 . . ?
H4A C4 H4B 108.1 . . ?
C6 C5 N1 122.78(15) . . ?
C6 C5 C10 118.97(15) . . ?
C10 C5 N1 118.22(14) . . ?
C5 C6 H6 119.6 . . ?
C7 C6 C5 120.79(16) . . ?
C7 C6 H6 119.6 . . ?
C6 C7 H7 119.9 . . ?
C8 C7 C6 120.22(17) . . ?
C8 C7 H7 119.9 . . ?
C7 C8 H8 120.1 . . ?
C7 C8 C9 119.83(17) . . ?
C9 C8 H8 120.1 . . ?
C8 C9 H9 119.7 . . ?
C10 C9 C8 120.64(16) . . ?
C10 C9 H9 119.7 . . ?
C5 C10 S1 117.17(13) . . ?
C9 C10 S1 123.20(13) . . ?
C9 C10 C5 119.55(16) . . ?
C12 C11 S1 120.98(13) . . ?
C16 C11 S1 118.80(14) . . ?
C16 C11 C12 120.19(16) . . ?
C11 C12 C17 122.26(16) . . ?
C13 C12 C11 117.77(16) . . ?
C13 C12 C17 119.97(17) . . ?
C12 C13 H13 118.6 . . ?
C14 C13 C12 122.90(18) . . ?
C14 C13 H13 118.6 . . ?
C13 C14 C15 117.95(17) . . ?
C13 C14 C18 120.69(19) . . ?
C15 C14 C18 121.36(18) . . ?
C14 C15 H15 119.6 . . ?
C16 C15 C14 120.87(17) . . ?
C16 C15 H15 119.6 . . ?
C11 C16 H16 119.8 . . ?
C15 C16 C11 120.31(18) . . ?
C15 C16 H16 119.8 . . ?
C12 C17 H17A 109.5 . . ?
C12 C17 H17B 109.5 . . ?
C12 C17 H17C 109.5 . . ?
H17A C17 H17B 109.5 . . ?
H17A C17 H17C 109.5 . . ?
H17B C17 H17C 109.5 . . ?
C14 C18 H18A 109.5 . . ?
C14 C18 H18B 109.5 . . ?
C14 C18 H18C 109.5 . . ?
H18A C18 H18B 109.5 . . ?
H18A C18 H18C 109.5 . . ?
H18B C18 H18C 109.5 . . ?
C25 O1 H1 109.2(18) . . ?
O4 S2 C23 105.39(8) . . ?
O5 S2 O4 112.16(8) . . ?
O5 S2 O6 113.30(9) . . ?
O5 S2 C23 106.52(8) . . ?
O6 S2 O4 110.52(10) . . ?
O6 S2 C23 108.50(8) . . ?
C20 O3 H3 105.9(17) . . ?
C20 C19 C25 119.68(15) . . ?
C24 C19 C20 119.30(15) . . ?
C24 C19 C25 120.98(15) . . ?
O3 C20 C19 123.17(16) . . ?
O3 C20 C21 117.11(16) . . ?
C21 C20 C19 119.72(15) . . ?
C20 C21 H21 119.9 . . ?
C22 C21 C20 120.15(16) . . ?
C22 C21 H21 119.9 . . ?
C21 C22 H22 119.6 . . ?
C21 C22 C23 120.80(16) . . ?
C23 C22 H22 119.6 . . ?
C22 C23 S2 119.70(13) . . ?
C24 C23 S2 120.74(13) . . ?
C24 C23 C22 119.48(15) . . ?
C19 C24 H24 119.7 . . ?
C23 C24 C19 120.51(15) . . ?
C23 C24 H24 119.7 . . ?
O1 C25 C19 113.64(14) . . ?
O2 C25 O1 122.70(16) . . ?
O2 C25 C19 123.64(16) . . ?
H7A O7 H7B 105(3) . . ?

loop_
_geom_bond_atom_site_label_1
_geom_bond_atom_site_label_2
_geom_bond_distance
_geom_bond_site_symmetry_2
_geom_bond_publ_flag
C1 H1A 0.9700 . ?
C1 H1B 0.9700 . ?
C1 C2 1.510(2) . ?
C1 N2 1.495(2) . ?
N1 C2 1.470(2) . ?
N1 C3 1.462(2) . ?
N1 C5 1.428(2) . ?
S1 C10 1.7802(17) . ?
S1 C11 1.7791(17) . ?
C2 H2A 0.9700 . ?
C2 H2B 0.9700 . ?
N2 H2C 0.84(2) . ?
N2 H2D 0.90(2) . ?
N2 C4 1.488(2) . ?
C3 H3A 0.9700 . ?
C3 H3B 0.9700 . ?
C3 C4 1.502(2) . ?
C4 H4A 0.9700 . ?
C4 H4B 0.9700 . ?
C5 C6 1.391(2) . ?
C5 C10 1.406(2) . ?
C6 H6 0.9300 . ?
C6 C7 1.382(3) . ?
C7 H7 0.9300 . ?
C7 C8 1.378(3) . ?
C8 H8 0.9300 . ?
C8 C9 1.387(3) . ?
C9 H9 0.9300 . ?
C9 C10 1.387(2) . ?
C11 C12 1.397(2) . ?
C11 C16 1.393(2) . ?
C12 C13 1.391(2) . ?
C12 C17 1.505(2) . ?
C13 H13 0.9300 . ?
C13 C14 1.385(3) . ?
C14 C15 1.388(3) . ?
C14 C18 1.512(3) . ?
C15 H15 0.9300 . ?
C15 C16 1.380(3) . ?
C16 H16 0.9300 . ?
C17 H17A 0.9600 . ?
C17 H17B 0.9600 . ?
C17 H17C 0.9600 . ?
C18 H18A 0.9600 . ?
C18 H18B 0.9600 . ?
C18 H18C 0.9600 . ?
O1 H1 0.88(3) . ?
O1 C25 1.317(2) . ?
O2 C25 1.226(2) . ?
S2 O4 1.4586(14) . ?
S2 O5 1.4418(12) . ?
S2 O6 1.4496(15) . ?
S2 C23 1.7751(17) . ?
O3 H3 0.87(3) . ?
O3 C20 1.349(2) . ?
C19 C20 1.402(2) . ?
C19 C24 1.401(2) . ?
C19 C25 1.478(2) . ?
C20 C21 1.395(2) . ?
C21 H21 0.9300 . ?
C21 C22 1.378(2) . ?
C22 H22 0.9300 . ?
C22 C23 1.392(2) . ?
C23 C24 1.386(2) . ?
C24 H24 0.9300 . ?
O7 H7A 0.84(3) . ?
O7 H7B 0.83(3) . ?

loop_
_geom_torsion_atom_site_label_1
_geom_torsion_atom_site_label_2
_geom_torsion_atom_site_label_3
_geom_torsion_atom_site_label_4
_geom_torsion
_geom_torsion_site_symmetry_1
_geom_torsion_site_symmetry_2
_geom_torsion_site_symmetry_3
_geom_torsion_site_symmetry_4
_geom_torsion_publ_flag
C1 N2 C4 C3 -54.3(2) . . . . ?
N1 C3 C4 N2 57.97(19) . . . . ?
N1 C5 C6 C7 -177.83(16) . . . . ?
N1 C5 C10 S1 1.7(2) . . . . ?
N1 C5 C10 C9 178.38(15) . . . . ?
S1 C11 C12 C13 179.50(13) . . . . ?
S1 C11 C12 C17 -1.1(2) . . . . ?
S1 C11 C16 C15 -179.10(14) . . . . ?
C2 C1 N2 C4 54.2(2) . . . . ?
C2 N1 C3 C4 -62.11(18) . . . . ?
C2 N1 C5 C6 -100.82(19) . . . . ?
C2 N1 C5 C10 81.32(19) . . . . ?
N2 C1 C2 N1 -58.0(2) . . . . ?
C3 N1 C2 C1 62.36(19) . . . . ?
C3 N1 C5 C6 26.0(2) . . . . ?
C3 N1 C5 C10 -151.91(15) . . . . ?
C5 N1 C2 C1 -168.18(14) . . . . ?
C5 N1 C3 C4 169.21(14) . . . . ?
C5 C6 C7 C8 -0.4(3) . . . . ?
C6 C5 C10 S1 -176.28(13) . . . . ?
C6 C5 C10 C9 0.4(3) . . . . ?
C6 C7 C8 C9 0.3(3) . . . . ?
C7 C8 C9 C10 0.2(3) . . . . ?
C8 C9 C10 S1 175.99(14) . . . . ?
C8 C9 C10 C5 -0.5(3) . . . . ?
C10 S1 C11 C12 78.56(15) . . . . ?
C10 S1 C11 C16 -103.07(15) . . . . ?
C10 C5 C6 C7 0.0(3) . . . . ?
C11 S1 C10 C5 -165.27(13) . . . . ?
C11 S1 C10 C9 18.15(17) . . . . ?
C11 C12 C13 C14 -0.5(3) . . . . ?
C12 C11 C16 C15 -0.7(3) . . . . ?
C12 C13 C14 C15 -0.6(3) . . . . ?
C12 C13 C14 C18 -179.95(18) . . . . ?
C13 C14 C15 C16 1.0(3) . . . . ?
C14 C15 C16 C11 -0.4(3) . . . . ?
C16 C11 C12 C13 1.2(3) . . . . ?
C16 C11 C12 C17 -179.39(17) . . . . ?
C17 C12 C13 C14 -179.98(17) . . . . ?
C18 C14 C15 C16 -179.59(18) . . . . ?
S2 C23 C24 C19 -175.94(12) . . . . ?
O3 C20 C21 C22 179.99(16) . . . . ?
O4 S2 C23 C22 -117.42(15) . . . . ?
O4 S2 C23 C24 59.20(15) . . . . ?
O5 S2 C23 C22 1.90(16) . . . . ?
O5 S2 C23 C24 178.52(13) . . . . ?
O6 S2 C23 C22 124.19(15) . . . . ?
O6 S2 C23 C24 -59.19(16) . . . . ?
C19 C20 C21 C22 0.0(3) . . . . ?
C20 C19 C24 C23 -2.1(2) . . . . ?
C20 C19 C25 O1 172.63(15) . . . . ?
C20 C19 C25 O2 -5.5(3) . . . . ?
C20 C21 C22 C23 -1.5(3) . . . . ?
C21 C22 C23 S2 177.84(13) . . . . ?
C21 C22 C23 C24 1.2(3) . . . . ?
C22 C23 C24 C19 0.7(2) . . . . ?
C24 C19 C20 O3 -178.17(15) . . . . ?
C24 C19 C20 C21 1.8(2) . . . . ?
C24 C19 C25 O1 -5.1(2) . . . . ?
C24 C19 C25 O2 176.76(16) . . . . ?
C25 C19 C20 O3 4.0(2) . . . . ?
C25 C19 C20 C21 -176.04(16) . . . . ?
C25 C19 C24 C23 175.64(15) . . . . ?
